data_7114965
loop_
_publ_author_name
'Laskoski, Matthew'
'Steffen, Winfried'
'Smith, Mark D.'
'Bunz, Uwe H. F.'

_publ_section_title
;
 Is ferrocene more aromatic than benzene?
;
_journal_issue 8
_journal_name_full 'Chemical Communications'
_journal_page_first 691
_journal_paper_doi 10.1039/b009696m
_journal_year 2001
_chemical_formula_sum 'C42 H41 Fe O1.25'
_chemical_formula_weight 621.60
_chemical_name_systematic
; 
? 
;
_space_group_IT_number 2
_symmetry_cell_setting triclinic
_symmetry_space_group_name_Hall '-P 1'
_symmetry_space_group_name_H-M 'P -1'
_atom_sites_solution_hydrogens geom
_atom_sites_solution_primary direct
_atom_sites_solution_secondary difmap
_audit_creation_method SHELXL-97
_cell_angle_alpha 68.628(2)
_cell_angle_beta 80.126(2)
_cell_angle_gamma 73.762(2)
_cell_formula_units_Z 4
_cell_length_a 14.3045(13)
_cell_length_b 14.9809(13)
_cell_length_c 19.1578(17)
_cell_measurement_reflns_used 8282
_cell_measurement_temperature 293(2)
_cell_measurement_theta_max 24.292
_cell_measurement_theta_min 2.172
_cell_volume 3659.5(6)
_computing_cell_refinement 'SAINT+ NT V6.02a (Bruker, 1998)'
_computing_data_collection 'SMART NT V5.619 (Bruker, 2000)'
_computing_data_reduction 'SAINT+ NT V6.02a'
_computing_molecular_graphics 'SHELXTL V5.1 (Sheldrick, 1997)'
_computing_publication_material 'SHELXTL V5.1'
_computing_structure_refinement 'SHELXL-97 (Sheldrick, 1997)'
_computing_structure_solution 'SHELXS-97 (Sheldrick, 1990)'
_diffrn_ambient_temperature 293(2)
_diffrn_measured_fraction_theta_full 0.989
_diffrn_measured_fraction_theta_max 0.989
_diffrn_measurement_device_type 'Bruker SMART APEX CCD diffractometer'
_diffrn_measurement_method 'omega scans'
_diffrn_radiation_monochromator graphite
_diffrn_radiation_source 'fine-focus sealed tube'
_diffrn_radiation_type MoK\a
_diffrn_radiation_wavelength 0.71073
_diffrn_reflns_av_R_equivalents 0.0441
_diffrn_reflns_av_sigmaI/netI 0.0679
_diffrn_reflns_limit_h_max 17
_diffrn_reflns_limit_h_min -17
_diffrn_reflns_limit_k_max 17
_diffrn_reflns_limit_k_min -17
_diffrn_reflns_limit_l_max 22
_diffrn_reflns_limit_l_min -22
_diffrn_reflns_number 30460
_diffrn_reflns_theta_full 25.18
_diffrn_reflns_theta_max 25.18
_diffrn_reflns_theta_min 1.49
_diffrn_standards_decay_% -0.5
_exptl_absorpt_coefficient_mu 0.442
_exptl_absorpt_correction_type none
_exptl_crystal_colour red
_exptl_crystal_density_diffrn 1.128
_exptl_crystal_density_method 'not measured'
_exptl_crystal_description block
_exptl_crystal_F_000 1316
_exptl_crystal_size_max 0.48
_exptl_crystal_size_mid 0.34
_exptl_crystal_size_min 0.18
_refine_diff_density_max 0.993
_refine_diff_density_min -0.343
_refine_diff_density_rms 0.083
_refine_ls_extinction_method none
_refine_ls_goodness_of_fit_ref 1.016
_refine_ls_hydrogen_treatment mixed
_refine_ls_matrix_type full
_refine_ls_number_parameters 794
_refine_ls_number_reflns 12983
_refine_ls_number_restraints 48
_refine_ls_restrained_S_all 1.017
_refine_ls_R_factor_all 0.1122
_refine_ls_R_factor_gt 0.0712
_refine_ls_shift/su_max 0.001
_refine_ls_shift/su_mean 0.000
_refine_ls_structure_factor_coef Fsqd
_refine_ls_weighting_details
; calc 
[0.00000+1.00000exp(0.90(sin\q/\l)^2^)]/ 
[\s^2^(Fo^2^)+0.0000+0.0000*P+(0.1306P)^2^+0.0000sin\q/\l] 
where P = 0.33333Fo^2^ + 0.66667Fc^2^ 
;
_refine_ls_weighting_scheme calc
_refine_ls_wR_factor_gt 0.1962
_refine_ls_wR_factor_ref 0.2221
_reflns_number_gt 7496
_reflns_number_total 12983
_reflns_threshold_expression >2sigma(I)
_cod_data_source_file b009696m.txt
_cod_data_source_block tbuf1t
_cod_original_sg_symbol_H-M P-1
_cod_database_code 7114965

loop_
_symmetry_equiv_pos_as_xyz
'x, y, z'
'-x, -y, -z'

loop_
_atom_site_label
_atom_site_type_symbol
_atom_site_fract_x
_atom_site_fract_y
_atom_site_fract_z
_atom_site_U_iso_or_equiv
_atom_site_adp_type
_atom_site_occupancy
_atom_site_symmetry_multiplicity
_atom_site_calc_flag
_atom_site_refinement_flags
_atom_site_disorder_assembly
_atom_site_disorder_group
Fe1 Fe 0.26309(4) 0.66463(4) 0.18355(3) 0.0560(2) Uani 1 1 d . . .
C1 C 0.3854(3) 0.7197(3) 0.1564(2) 0.0500(10) Uani 1 1 d . . .
C2 C 0.3905(3) 0.6530(3) 0.1178(2) 0.0598(11) Uani 1 1 d . . .
H2 H 0.4385 0.5952 0.1219 0.072 Uiso 1 1 calc R . .
C3 C 0.3113(3) 0.6887(3) 0.0726(2) 0.0648(12) Uani 1 1 d . . .
H3 H 0.2991 0.6594 0.0409 0.078 Uiso 1 1 calc R . .
C4 C 0.2538(3) 0.7762(3) 0.0837(2) 0.0601(11) Uani 1 1 d . . .
H4 H 0.1964 0.8140 0.0610 0.072 Uiso 1 1 calc R . .
C5 C 0.2983(3) 0.7975(3) 0.1357(2) 0.0531(10) Uani 1 1 d . . .
C6 C 0.2589(3) 0.8808(3) 0.1600(2) 0.0565(10) Uani 1 1 d . . .
C7 C 0.2203(3) 0.9530(3) 0.1760(3) 0.0601(11) Uani 1 1 d . . .
C8 C 0.1694(3) 1.0382(3) 0.1972(2) 0.0575(11) Uani 1 1 d . . .
C9 C 0.0791(3) 1.0944(3) 0.1703(3) 0.0708(13) Uani 1 1 d . . .
H9 H 0.0530 1.0782 0.1365 0.085 Uiso 1 1 calc R . .
C10 C 0.0279(4) 1.1729(3) 0.1925(3) 0.0707(13) Uani 1 1 d . . .
H10 H -0.0327 1.2080 0.1743 0.085 Uiso 1 1 calc R . .
C11 C 0.0644(3) 1.2013(3) 0.2415(3) 0.0625(11) Uani 1 1 d . . .
C12 C 0.1552(3) 1.1475(3) 0.2666(3) 0.0633(12) Uani 1 1 d . . .
H12 H 0.1818 1.1657 0.2990 0.076 Uiso 1 1 calc R . .
C13 C 0.2078(3) 1.0674(3) 0.2452(3) 0.0602(11) Uani 1 1 d . . .
C14 C 0.0068(3) 1.2885(3) 0.2673(3) 0.0714(13) Uani 1 1 d . . .
C15 C 0.0655(6) 1.3674(5) 0.2432(5) 0.149(3) Uani 1 1 d . . .
H15A H 0.0737 1.3929 0.1893 0.224 Uiso 1 1 calc R . .
H15B H 0.1284 1.3388 0.2631 0.224 Uiso 1 1 calc R . .
H15C H 0.0313 1.4199 0.2620 0.224 Uiso 1 1 calc R . .
C16 C -0.0878(6) 1.3382(7) 0.2324(7) 0.216(6) Uani 1 1 d . . .
H16A H -0.1250 1.2902 0.2412 0.324 Uiso 1 1 calc R . .
H16B H -0.0755 1.3689 0.1792 0.324 Uiso 1 1 calc R . .
H16C H -0.1238 1.3874 0.2542 0.324 Uiso 1 1 calc R . .
C17 C -0.0094(8) 1.2562(6) 0.3494(5) 0.210(6) Uani 1 1 d . . .
H17A H -0.0274 1.3127 0.3656 0.315 Uiso 1 1 calc R . .
H17B H 0.0495 1.2129 0.3712 0.315 Uiso 1 1 calc R . .
H17C H -0.0609 1.2218 0.3651 0.315 Uiso 1 1 calc R . .
C18 C 0.3012(4) 1.0109(3) 0.2718(3) 0.0727(14) Uani 1 1 d . . .
C19 C 0.3778(4) 0.9562(4) 0.2885(3) 0.0769(14) Uani 1 1 d . . .
C20 C 0.4632(4) 0.8851(4) 0.3064(3) 0.0755(14) Uani 1 1 d . . .
C21 C 0.5331(3) 0.8156(4) 0.3180(3) 0.0684(13) Uani 1 1 d . . .
C22 C 0.6096(3) 0.7309(3) 0.3227(2) 0.0567(10) Uani 1 1 d . . .
C23 C 0.6893(3) 0.7062(3) 0.3649(2) 0.0633(12) Uani 1 1 d . . .
H23 H 0.6923 0.7465 0.3912 0.076 Uiso 1 1 calc R . .
C24 C 0.7643(3) 0.6227(3) 0.3683(3) 0.0628(12) Uani 1 1 d . . .
C25 C 0.7583(3) 0.5662(4) 0.3271(3) 0.0717(13) Uani 1 1 d . . .
H25 H 0.8080 0.5104 0.3284 0.086 Uiso 1 1 calc R . .
C26 C 0.6817(3) 0.5892(4) 0.2844(3) 0.0703(13) Uani 1 1 d . . .
H26 H 0.6812 0.5498 0.2565 0.084 Uiso 1 1 calc R . .
C27 C 0.6042(3) 0.6713(3) 0.2822(2) 0.0569(10) Uani 1 1 d . . .
C28 C 0.8505(3) 0.5969(4) 0.4153(3) 0.0837(16) Uani 1 1 d . . .
C29A C 0.8352(3) 0.6728(4) 0.4542(3) 0.26(2) Uani 0.50 1 d PR . .
H29A H 0.8516 0.7319 0.4189 0.315 Uiso 0.50 1 calc PR . .
H29B H 0.8763 0.6466 0.4952 0.315 Uiso 0.50 1 calc PR . .
H29C H 0.7681 0.6877 0.4730 0.315 Uiso 0.50 1 calc PR . .
C30A C 0.9439(3) 0.5987(4) 0.3636(3) 0.183(11) Uani 0.50 1 d PR . .
H30A H 0.9288 0.6150 0.3128 0.220 Uiso 0.50 1 calc PR . .
H30B H 0.9884 0.5350 0.3789 0.220 Uiso 0.50 1 calc PR . .
H30C H 0.9736 0.6474 0.3663 0.220 Uiso 0.50 1 calc PR . .
C31A C 0.8587(3) 0.4947(4) 0.4742(3) 0.178(9) Uani 0.50 1 d PR . .
H31A H 0.8893 0.4456 0.4510 0.214 Uiso 0.50 1 calc PR . .
H31B H 0.7946 0.4863 0.4956 0.214 Uiso 0.50 1 calc PR . .
H31C H 0.8972 0.4877 0.5130 0.214 Uiso 0.50 1 calc PR . .
C29B C 0.9233(3) 0.5047(4) 0.4071(3) 0.177(11) Uani 0.50 1 d PR . .
H29D H 0.9460 0.5162 0.3551 0.213 Uiso 0.50 1 calc PR . .
H29E H 0.8922 0.4505 0.4249 0.213 Uiso 0.50 1 calc PR . .
H29F H 0.9777 0.4892 0.4361 0.213 Uiso 0.50 1 calc PR . .
C30B C 0.8146(3) 0.5787(4) 0.4977(3) 0.159(10) Uani 0.50 1 d PR . .
H30D H 0.7870 0.6408 0.5057 0.191 Uiso 0.50 1 calc PR . .
H30E H 0.8684 0.5427 0.5284 0.191 Uiso 0.50 1 calc PR . .
H30F H 0.7658 0.5412 0.5110 0.191 Uiso 0.50 1 calc PR . .
C31B C 0.8999(3) 0.6828(4) 0.3871(3) 0.182(11) Uani 0.50 1 d PR . .
H33D H 0.9225 0.6942 0.3352 0.219 Uiso 0.50 1 calc PR . .
H33E H 0.9543 0.6673 0.4161 0.219 Uiso 0.50 1 calc PR . .
H33F H 0.8540 0.7409 0.3924 0.219 Uiso 0.50 1 calc PR . .
C32 C 0.5232(3) 0.6931(3) 0.2396(2) 0.0589(11) Uani 1 1 d . . .
C33 C 0.4571(3) 0.7084(3) 0.2039(2) 0.0549(10) Uani 1 1 d . . .
C34 C 0.2528(3) 0.5883(3) 0.2952(2) 0.0873(16) Uani 1 1 d G . .
H34 H 0.2980 0.5764 0.3291 0.105 Uiso 1 1 calc R . .
C35 C 0.2521(3) 0.5272(3) 0.2544(2) 0.0874(16) Uani 1 1 d G . .
H35 H 0.2967 0.4678 0.2565 0.105 Uiso 1 1 calc R . .
C36 C 0.1719(3) 0.5716(3) 0.2098(2) 0.0901(17) Uani 1 1 d G . .
H36 H 0.1543 0.5468 0.1773 0.108 Uiso 1 1 calc R . .
C37 C 0.1232(3) 0.6602(3) 0.2231(3) 0.0914(17) Uani 1 1 d G . .
H37 H 0.0677 0.7043 0.2009 0.110 Uiso 1 1 calc R . .
C38 C 0.1732(3) 0.6706(3) 0.2759(2) 0.0983(19) Uani 1 1 d G . .
H38 H 0.1565 0.7226 0.2947 0.118 Uiso 1 1 calc R . .
Fe2 Fe 0.67261(5) 0.66299(4) -0.04601(3) 0.0561(2) Uani 1 1 d . . .
C51 C 0.7983(3) 0.5756(3) 0.0031(2) 0.0580(11) Uani 1 1 d . . .
C52 C 0.8096(3) 0.6738(3) -0.0383(3) 0.0644(12) Uani 1 1 d . . .
H52 H 0.8559 0.6907 -0.0782 0.077 Uiso 1 1 calc R . .
C53 C 0.7400(4) 0.7393(3) -0.0092(3) 0.0673(12) Uani 1 1 d . . .
H53 H 0.7321 0.8074 -0.0263 0.081 Uiso 1 1 calc R . .
C54 C 0.6822(4) 0.6849(3) 0.0515(3) 0.0619(11) Uani 1 1 d . . .
H54 H 0.6307 0.7113 0.0805 0.074 Uiso 1 1 calc R . .
C55 C 0.7181(3) 0.5829(3) 0.0593(2) 0.0540(10) Uani 1 1 d . . .
C56 C 0.6775(3) 0.5069(3) 0.1143(2) 0.0583(11) Uani 1 1 d . . .
C57 C 0.6382(3) 0.4509(3) 0.1641(2) 0.0608(11) Uani 1 1 d . . .
C58 C 0.5869(3) 0.3858(3) 0.2238(2) 0.0566(11) Uani 1 1 d . . .
C59 C 0.5201(3) 0.4197(3) 0.2748(3) 0.0657(12) Uani 1 1 d . . .
H59 H 0.5084 0.4852 0.2719 0.079 Uiso 1 1 calc R . .
C60 C 0.4704(3) 0.3570(3) 0.3301(2) 0.0644(12) Uani 1 1 d . . .
H60 H 0.4257 0.3814 0.3640 0.077 Uiso 1 1 calc R . .
C61 C 0.4850(3) 0.2572(3) 0.3371(2) 0.0583(11) Uani 1 1 d . . .
C62 C 0.5510(3) 0.2252(3) 0.2860(2) 0.0618(11) Uani 1 1 d . . .
H62 H 0.5610 0.1602 0.2882 0.074 Uiso 1 1 calc R . .
C63 C 0.6042(3) 0.2856(3) 0.2305(2) 0.0578(11) Uani 1 1 d . . .
C64 C 0.4240(4) 0.1930(4) 0.3975(3) 0.0715(13) Uani 1 1 d . . .
C66 C 0.4515(5) 0.0881(4) 0.3959(4) 0.115(2) Uani 1 1 d . . .
H66A H 0.4127 0.0493 0.4346 0.173 Uiso 1 1 calc R . .
H66B H 0.5194 0.0600 0.4041 0.173 Uiso 1 1 calc R . .
H66C H 0.4396 0.0889 0.3478 0.173 Uiso 1 1 calc R . .
C65 C 0.4422(5) 0.1894(4) 0.4743(3) 0.0964(18) Uani 1 1 d . . .
H65A H 0.4227 0.2548 0.4771 0.145 Uiso 1 1 calc R . .
H65B H 0.5104 0.1629 0.4820 0.145 Uiso 1 1 calc R . .
H65C H 0.4049 0.1482 0.5124 0.145 Uiso 1 1 calc R . .
C67 C 0.3160(4) 0.2367(5) 0.3837(4) 0.107(2) Uani 1 1 d . . .
H67A H 0.2772 0.1991 0.4234 0.161 Uiso 1 1 calc R . .
H67B H 0.3045 0.2347 0.3364 0.161 Uiso 1 1 calc R . .
H67C H 0.2983 0.3039 0.3827 0.161 Uiso 1 1 calc R . .
C68 C 0.6782(4) 0.2492(3) 0.1804(3) 0.0635(12) Uani 1 1 d . . .
C69 C 0.7457(4) 0.2318(3) 0.1365(3) 0.0617(11) Uani 1 1 d . . .
C70 C 0.8225(4) 0.2257(3) 0.0846(3) 0.0586(11) Uani 1 1 d . . .
C71 C 0.8900(3) 0.2307(3) 0.0381(3) 0.0572(11) Uani 1 1 d . . .
C72 C 0.9666(3) 0.2485(3) -0.0181(2) 0.0546(10) Uani 1 1 d . . .
C73 C 1.0277(3) 0.1739(3) -0.0417(2) 0.0588(11) Uani 1 1 d . . .
H73 H 1.0175 0.1106 -0.0193 0.071 Uiso 1 1 calc R . .
C74 C 1.1038(3) 0.1886(3) -0.0974(2) 0.0600(11) Uani 1 1 d . . .
C75 C 1.1153(3) 0.2852(3) -0.1291(3) 0.0672(12) Uani 1 1 d . . .
H75 H 1.1649 0.2991 -0.1667 0.081 Uiso 1 1 calc R . .
C76 C 1.0555(3) 0.3603(3) -0.1060(3) 0.0675(12) Uani 1 1 d . . .
H76 H 1.0664 0.4234 -0.1283 0.081 Uiso 1 1 calc R . .
C77 C 0.9794(3) 0.3455(3) -0.0509(2) 0.0579(11) Uani 1 1 d . . .
C78 C 1.1671(4) 0.1032(4) -0.1218(3) 0.0773(14) Uani 1 1 d . . .
C79 C 1.2057(5) 0.0162(4) -0.0544(4) 0.133(3) Uani 1 1 d . . .
H79A H 1.2398 -0.0390 -0.0702 0.199 Uiso 1 1 calc R . .
H79B H 1.1522 -0.0010 -0.0187 0.199 Uiso 1 1 calc R . .
H79C H 1.2496 0.0333 -0.0314 0.199 Uiso 1 1 calc R . .
C80 C 1.2493(6) 0.1310(5) -0.1766(5) 0.168(4) Uani 1 1 d . . .
H80A H 1.2241 0.1829 -0.2209 0.252 Uiso 1 1 calc R . .
H80B H 1.2871 0.0747 -0.1899 0.252 Uiso 1 1 calc R . .
H80C H 1.2899 0.1533 -0.1547 0.252 Uiso 1 1 calc R . .
C81 C 1.1031(6) 0.0667(6) -0.1574(5) 0.155(3) Uani 1 1 d . . .
H81A H 1.0833 0.1161 -0.2043 0.232 Uiso 1 1 calc R . .
H81B H 1.0464 0.0544 -0.1240 0.232 Uiso 1 1 calc R . .
H81C H 1.1398 0.0069 -0.1660 0.232 Uiso 1 1 calc R . .
C82 C 0.9158(3) 0.4237(3) -0.0288(3) 0.0615(11) Uani 1 1 d . . .
C83 C 0.8595(3) 0.4895(3) -0.0119(2) 0.0598(11) Uani 1 1 d . . .
C84 C 0.6346(4) 0.5967(3) -0.1080(3) 0.102(2) Uani 1 1 d G . .
H84 H 0.6655 0.5340 -0.1099 0.123 Uiso 1 1 calc R . .
C85 C 0.6587(3) 0.6850(4) -0.1549(2) 0.0948(18) Uani 1 1 d G . .
H85 H 0.7083 0.6913 -0.1934 0.114 Uiso 1 1 calc R . .
C86 C 0.5948(4) 0.7621(3) -0.1338(3) 0.0931(18) Uani 1 1 d G . .
H86 H 0.5946 0.8287 -0.1557 0.112 Uiso 1 1 calc R . .
C87 C 0.5313(3) 0.7215(4) -0.0738(3) 0.0941(18) Uani 1 1 d G . .
H87 H 0.4815 0.7563 -0.0489 0.113 Uiso 1 1 calc R . .
C88 C 0.5559(4) 0.6192(4) -0.0578(3) 0.0993(19) Uani 1 1 d G . .
H88 H 0.5254 0.5742 -0.0205 0.119 Uiso 1 1 calc R . .
O100 O 0.2306(10) -0.0061(11) 0.5795(4) 1.05(4) Uani 1 1 d DU A 1
C100 C 0.2068 0.0000 0.6545 0.94(3) Uani 1 1 d DU A 1
H10A H 0.2419 -0.0569 0.6924 1.130 Uiso 1 1 calc R A 1
H10B H 0.2154 0.0604 0.6576 1.130 Uiso 1 1 calc R A 1
C101 C 0.1107 0.0000 0.6562 0.526(13) Uani 1 1 d DU A 1
H10C H 0.0711 0.0358 0.6885 0.631 Uiso 1 1 calc R A 1
H10D H 0.1028 -0.0672 0.6763 0.631 Uiso 1 1 calc R A 1
C102 C 0.0811 0.0444 0.5841 0.56(2) Uani 1 1 d DU A 1
H10E H 0.0252 0.0996 0.5821 0.669 Uiso 1 1 calc R A 1
H10F H 0.0626 -0.0024 0.5683 0.669 Uiso 1 1 calc R A 1
C103 C 0.1589 0.0768 0.5378 0.76(3) Uani 1 1 d DU A 1
H10G H 0.1646 0.1393 0.5388 0.909 Uiso 1 1 calc R A 1
H10H H 0.1584 0.0796 0.4865 0.909 Uiso 1 1 calc R A 1
O110 O 0.778(3) 0.229(3) 0.5771(16) 0.567(15) Uani 0.50 1 d PDU B 2
C110 C 0.815(3) 0.140(2) 0.557(2) 0.432(14) Uani 0.50 1 d PDU B 2
H11A H 0.8757 0.1382 0.5255 0.518 Uiso 0.50 1 calc PR B 2
H11B H 0.8185 0.0791 0.5998 0.518 Uiso 0.50 1 calc PR B 2
C111 C 0.733(3) 0.168(3) 0.519(2) 0.447(17) Uani 0.50 1 d PDU B 2
H11C H 0.7386 0.1267 0.4886 0.536 Uiso 0.50 1 calc PR B 2
H11D H 0.6754 0.1628 0.5534 0.536 Uiso 0.50 1 calc PR B 2
C112 C 0.728(3) 0.263(2) 0.4739(16) 0.394(16) Uani 0.50 1 d PDU B 2
H11E H 0.6634 0.3048 0.4801 0.473 Uiso 0.50 1 calc PR B 2
H11F H 0.7423 0.2687 0.4214 0.473 Uiso 0.50 1 calc PR B 2
C113 C 0.797(3) 0.288(2) 0.499(2) 0.473(16) Uani 0.50 1 d PDU B 2
H11G H 0.7836 0.3581 0.4916 0.567 Uiso 0.50 1 calc PR B 2
H11H H 0.8628 0.2659 0.4784 0.567 Uiso 0.50 1 calc PR B 2
O120 O 0.4434 0.5013 0.4568 0.294(9) Uiso 0.50 1 d P . 3
H12F H 0.4174 0.4860 0.4207 0.442 Uiso 0.50 1 d P C 3
C120 C 0.5338 0.4246 0.4838 0.276(14) Uiso 0.50 1 d P D 3
H12A H 0.5760 0.4237 0.4392 0.332 Uiso 0.50 1 d P E 3
H12B H 0.5145 0.3631 0.5025 0.332 Uiso 0.50 1 d P F 3
C121 C 0.5994 0.4173 0.5402 0.48(3) Uiso 0.50 1 d P . 3
H12C H 0.6520 0.3596 0.5459 0.714 Uiso 0.50 1 d P G 3
H12D H 0.6255 0.4748 0.5229 0.714 Uiso 0.50 1 d P H 3
H12E H 0.5626 0.4129 0.5877 0.714 Uiso 0.50 1 d P I 3
O130 O 0.4851 0.9235 1.0235 0.174(5) Uiso 0.50 1 d P . 4
H13D H 0.5015 0.8618 1.0310 0.261 Uiso 0.50 1 d P J 4
C130 C 0.5151 0.9781 0.9437 0.154(6) Uiso 0.50 1 d P . 4
H13A H 0.4847 0.9585 0.9124 0.185 Uiso 0.50 1 d P K 4
H13B H 0.5841 0.9528 0.9363 0.185 Uiso 0.50 1 d P L 4
C131 C 0.4971 1.0877 0.9120 0.257(12) Uiso 0.50 1 d P . 4
H13E H 0.5220 1.1069 0.8602 0.386 Uiso 0.50 1 d P M 4
H13C H 0.4282 1.1162 0.9155 0.386 Uiso 0.50 1 d P N 4
H13F H 0.5296 1.1104 0.9398 0.386 Uiso 0.50 1 d P O 4

loop_
_atom_site_aniso_label
_atom_site_aniso_U_11
_atom_site_aniso_U_22
_atom_site_aniso_U_33
_atom_site_aniso_U_23
_atom_site_aniso_U_13
_atom_site_aniso_U_12
Fe1 0.0606(4) 0.0452(3) 0.0655(4) -0.0180(3) -0.0216(3) -0.0085(3)
C1 0.055(2) 0.044(2) 0.054(2) -0.0171(19) -0.0150(19) -0.0103(19)
C2 0.067(3) 0.051(2) 0.060(3) -0.024(2) -0.018(2) 0.002(2)
C3 0.084(3) 0.057(3) 0.061(3) -0.028(2) -0.026(2) -0.006(2)
C4 0.073(3) 0.045(2) 0.063(3) -0.015(2) -0.032(2) -0.004(2)
C5 0.063(3) 0.044(2) 0.057(2) -0.0190(19) -0.016(2) -0.011(2)
C6 0.063(3) 0.043(2) 0.066(3) -0.018(2) -0.019(2) -0.008(2)
C7 0.059(3) 0.047(2) 0.072(3) -0.018(2) -0.017(2) -0.005(2)
C8 0.061(3) 0.041(2) 0.071(3) -0.022(2) -0.013(2) -0.005(2)
C9 0.069(3) 0.058(3) 0.090(3) -0.034(3) -0.029(3) 0.002(2)
C10 0.064(3) 0.056(3) 0.091(4) -0.026(3) -0.024(3) 0.001(2)
C11 0.057(3) 0.048(2) 0.080(3) -0.024(2) -0.007(2) -0.005(2)
C12 0.061(3) 0.053(2) 0.084(3) -0.033(2) -0.018(2) -0.006(2)
C13 0.054(3) 0.042(2) 0.084(3) -0.024(2) -0.017(2) -0.001(2)
C14 0.063(3) 0.053(3) 0.097(4) -0.034(3) -0.004(3) -0.001(2)
C15 0.142(6) 0.084(4) 0.240(10) -0.096(6) 0.031(6) -0.027(4)
C16 0.115(6) 0.182(9) 0.423(17) -0.229(11) -0.112(8) 0.080(6)
C17 0.314(14) 0.108(6) 0.125(7) -0.049(5) 0.062(8) 0.041(7)
C18 0.073(3) 0.059(3) 0.103(4) -0.048(3) -0.027(3) 0.001(3)
C19 0.069(3) 0.064(3) 0.109(4) -0.050(3) -0.034(3) 0.012(3)
C20 0.067(3) 0.080(3) 0.095(4) -0.050(3) -0.026(3) 0.000(3)
C21 0.061(3) 0.074(3) 0.081(3) -0.038(3) -0.026(2) -0.004(3)
C22 0.046(2) 0.060(3) 0.062(3) -0.022(2) -0.015(2) -0.001(2)
C23 0.058(3) 0.071(3) 0.067(3) -0.035(2) -0.018(2) -0.003(2)
C24 0.046(2) 0.072(3) 0.067(3) -0.028(2) -0.019(2) 0.005(2)
C25 0.061(3) 0.068(3) 0.090(3) -0.041(3) -0.025(3) 0.010(2)
C26 0.068(3) 0.072(3) 0.078(3) -0.039(3) -0.018(3) 0.000(3)
C27 0.055(3) 0.058(3) 0.059(3) -0.020(2) -0.016(2) -0.008(2)
C28 0.062(3) 0.095(4) 0.100(4) -0.047(3) -0.040(3) 0.011(3)
C29A 0.18(2) 0.29(3) 0.42(4) -0.28(3) -0.24(3) 0.14(2)
C30A 0.046(8) 0.36(3) 0.202(19) -0.15(2) -0.013(10) -0.047(14)
C31A 0.168(19) 0.22(2) 0.118(14) 0.030(14) -0.084(13) -0.066(17)
C29B 0.124(15) 0.20(2) 0.25(2) -0.18(2) -0.137(16) 0.099(14)
C30B 0.102(10) 0.26(2) 0.083(9) -0.094(13) -0.051(8) 0.087(13)
C31B 0.068(10) 0.172(16) 0.37(3) -0.16(2) -0.096(14) 0.029(10)
C32 0.060(3) 0.056(3) 0.066(3) -0.023(2) -0.017(2) -0.009(2)
C33 0.055(3) 0.051(2) 0.062(3) -0.022(2) -0.010(2) -0.010(2)
C34 0.100(4) 0.097(4) 0.066(3) -0.014(3) -0.018(3) -0.037(4)
C35 0.102(4) 0.057(3) 0.095(4) -0.001(3) -0.034(3) -0.024(3)
C36 0.094(4) 0.073(4) 0.103(4) -0.003(3) -0.034(3) -0.039(3)
C37 0.063(3) 0.093(4) 0.108(5) -0.018(4) -0.013(3) -0.019(3)
C38 0.102(5) 0.094(4) 0.096(4) -0.040(4) 0.026(4) -0.028(4)
Fe2 0.0687(4) 0.0399(3) 0.0581(4) -0.0120(3) -0.0107(3) -0.0127(3)
C51 0.068(3) 0.043(2) 0.064(3) -0.013(2) -0.017(2) -0.014(2)
C52 0.072(3) 0.053(3) 0.071(3) -0.016(2) -0.007(2) -0.024(2)
C53 0.085(3) 0.039(2) 0.080(3) -0.017(2) -0.021(3) -0.012(2)
C54 0.079(3) 0.046(2) 0.066(3) -0.023(2) -0.012(2) -0.013(2)
C55 0.068(3) 0.041(2) 0.054(2) -0.0117(19) -0.016(2) -0.012(2)
C56 0.073(3) 0.043(2) 0.055(3) -0.013(2) -0.015(2) -0.007(2)
C57 0.072(3) 0.050(2) 0.057(3) -0.013(2) -0.015(2) -0.009(2)
C58 0.069(3) 0.049(2) 0.047(2) -0.0059(19) -0.012(2) -0.015(2)
C59 0.078(3) 0.051(2) 0.061(3) -0.013(2) -0.005(2) -0.009(2)
C60 0.075(3) 0.055(3) 0.055(3) -0.014(2) -0.003(2) -0.008(2)
C61 0.065(3) 0.056(3) 0.049(2) -0.012(2) -0.007(2) -0.013(2)
C62 0.078(3) 0.047(2) 0.060(3) -0.016(2) -0.006(2) -0.016(2)
C63 0.065(3) 0.056(3) 0.049(2) -0.015(2) -0.006(2) -0.011(2)
C64 0.092(4) 0.065(3) 0.053(3) -0.011(2) 0.004(2) -0.028(3)
C66 0.163(6) 0.079(4) 0.110(5) -0.039(4) 0.052(5) -0.065(4)
C65 0.142(5) 0.092(4) 0.052(3) -0.013(3) 0.002(3) -0.043(4)
C67 0.084(4) 0.125(5) 0.097(4) -0.009(4) 0.003(3) -0.043(4)
C68 0.074(3) 0.052(3) 0.061(3) -0.011(2) -0.010(3) -0.019(2)
C69 0.074(3) 0.052(3) 0.056(3) -0.017(2) -0.005(3) -0.013(2)
C70 0.067(3) 0.049(2) 0.059(3) -0.019(2) -0.015(2) -0.006(2)
C71 0.062(3) 0.053(2) 0.057(3) -0.021(2) -0.013(2) -0.006(2)
C72 0.053(2) 0.055(2) 0.054(2) -0.018(2) -0.014(2) -0.005(2)
C73 0.060(3) 0.049(2) 0.059(3) -0.012(2) -0.010(2) -0.005(2)
C74 0.059(3) 0.051(2) 0.062(3) -0.014(2) -0.010(2) -0.005(2)
C75 0.058(3) 0.064(3) 0.072(3) -0.014(2) -0.005(2) -0.012(2)
C76 0.061(3) 0.051(3) 0.084(3) -0.015(2) -0.016(3) -0.007(2)
C77 0.053(3) 0.052(2) 0.067(3) -0.018(2) -0.016(2) -0.006(2)
C78 0.076(3) 0.059(3) 0.085(3) -0.024(3) 0.004(3) -0.003(3)
C79 0.140(6) 0.073(4) 0.119(5) -0.004(4) 0.016(5) 0.022(4)
C80 0.168(8) 0.094(5) 0.189(8) -0.048(5) 0.106(7) -0.019(5)
C81 0.145(7) 0.160(7) 0.202(9) -0.136(7) -0.008(6) -0.006(6)
C82 0.058(3) 0.051(3) 0.071(3) -0.016(2) -0.016(2) -0.006(2)
C83 0.064(3) 0.048(2) 0.067(3) -0.013(2) -0.016(2) -0.014(2)
C84 0.143(6) 0.074(4) 0.114(5) -0.048(4) -0.054(5) -0.012(4)
C85 0.092(4) 0.136(6) 0.058(3) -0.033(4) -0.015(3) -0.022(4)
C86 0.109(5) 0.069(3) 0.089(4) 0.002(3) -0.044(4) -0.017(3)
C87 0.075(4) 0.104(5) 0.112(5) -0.050(4) -0.026(4) -0.005(3)
C88 0.105(5) 0.126(6) 0.087(4) -0.029(4) -0.019(4) -0.062(4)
O100 0.43(2) 1.12(8) 0.89(5) 0.51(4) 0.03(3) -0.29(3)
C100 0.87(5) 0.50(6) 1.32(7) -0.03(6) -0.80(5) 0.12(5)
C101 1.01(4) 0.53(3) 0.164(13) -0.047(17) 0.01(2) -0.500
C102 0.45(2) 0.73(5) 0.36(3) 0.11(3) -0.10(2) -0.28(3)
C103 0.79(5) 0.41(3) 0.53(3) 0.28(3) 0.31(3) -0.10(3)
O110 0.88(5) 0.80(5) 0.35(3) -0.37(4) 0.24(3) -0.640
C110 0.68(4) 0.60(3) 0.21(4) -0.14(2) 0.11(3) -0.542
C111 0.74(5) 0.52(3) 0.27(4) -0.11(3) 0.04(4) -0.520
C112 0.61(5) 0.38(3) 0.32(3) -0.25(2) 0.24(2) -0.32(3)
C113 0.67(3) 0.52(2) 0.47(4) -0.35(3) 0.38(3) -0.509

loop_
_atom_type_symbol
_atom_type_description
_atom_type_scat_dispersion_real
_atom_type_scat_dispersion_imag
_atom_type_scat_source
C C 0.0033 0.0016 'International Tables Vol C Tables 4.2.6.8 and 6.1.1.4'
H H 0.0000 0.0000 'International Tables Vol C Tables 4.2.6.8 and 6.1.1.4'
Fe Fe 0.3463 0.8444 'International Tables Vol C Tables 4.2.6.8 and 6.1.1.4'
O O 0.0106 0.0060 'International Tables Vol C Tables 4.2.6.8 and 6.1.1.4'

loop_
_geom_angle_atom_site_label_1
_geom_angle_atom_site_label_2
_geom_angle_atom_site_label_3
_geom_angle
_geom_angle_site_symmetry_1
_geom_angle_site_symmetry_3
C38 Fe1 C37 40.76(9) . .
C38 Fe1 C4 123.81(19) . .
C37 Fe1 C4 105.25(18) . .
C38 Fe1 C34 40.75(9) . .
C37 Fe1 C34 68.37(14) . .
C4 Fe1 C34 162.25(18) . .
C38 Fe1 C5 106.87(17) . .
C37 Fe1 C5 119.15(17) . .
C4 Fe1 C5 41.45(16) . .
C34 Fe1 C5 125.87(16) . .
C38 Fe1 C2 158.10(19) . .
C37 Fe1 C2 160.30(19) . .
C4 Fe1 C2 68.37(18) . .
C34 Fe1 C2 123.06(18) . .
C5 Fe1 C2 69.22(17) . .
C38 Fe1 C36 68.26(14) . .
C37 Fe1 C36 40.48(9) . .
C4 Fe1 C36 118.60(17) . .
C34 Fe1 C36 68.04(14) . .
C5 Fe1 C36 154.08(17) . .
C2 Fe1 C36 124.78(18) . .
C38 Fe1 C35 68.23(14) . .
C37 Fe1 C35 68.05(14) . .
C4 Fe1 C35 154.30(17) . .
C34 Fe1 C35 40.44(9) . .
C5 Fe1 C35 163.68(16) . .
C2 Fe1 C35 109.15(17) . .
C36 Fe1 C35 40.28(9) . .
C38 Fe1 C1 122.05(17) . .
C37 Fe1 C1 156.28(18) . .
C4 Fe1 C1 69.19(17) . .
C34 Fe1 C1 109.59(16) . .
C5 Fe1 C1 41.49(16) . .
C2 Fe1 C1 40.84(16) . .
C36 Fe1 C1 162.58(17) . .
C35 Fe1 C1 126.76(16) . .
C38 Fe1 C3 160.18(19) . .
C37 Fe1 C3 123.00(19) . .
C4 Fe1 C3 40.40(17) . .
C34 Fe1 C3 156.92(18) . .
C5 Fe1 C3 68.96(17) . .
C2 Fe1 C3 40.32(17) . .
C36 Fe1 C3 106.55(18) . .
C35 Fe1 C3 121.00(18) . .
C1 Fe1 C3 68.48(17) . .
C33 C1 C2 123.6(4) . .
C33 C1 C5 129.2(4) . .
C2 C1 C5 107.1(3) . .
C33 C1 Fe1 128.7(3) . .
C2 C1 Fe1 69.0(2) . .
C5 C1 Fe1 68.6(2) . .
C3 C2 C1 109.1(4) . .
C3 C2 Fe1 70.5(3) . .
C1 C2 Fe1 70.2(2) . .
C2 C3 C4 108.3(4) . .
C2 C3 Fe1 69.2(3) . .
C4 C3 Fe1 68.9(2) . .
C3 C4 C5 108.7(4) . .
C3 C4 Fe1 70.7(2) . .
C5 C4 Fe1 69.5(2) . .
C6 C5 C4 123.8(4) . .
C6 C5 C1 129.4(4) . .
C4 C5 C1 106.8(3) . .
C6 C5 Fe1 125.6(3) . .
C4 C5 Fe1 69.1(2) . .
C1 C5 Fe1 69.9(2) . .
C7 C6 C5 174.4(4) . .
C6 C7 C8 177.1(5) . .
C13 C8 C9 117.5(4) . .
C13 C8 C7 121.7(4) . .
C9 C8 C7 120.8(4) . .
C10 C9 C8 121.5(4) . .
C9 C10 C11 121.5(4) . .
C12 C11 C10 117.2(4) . .
C12 C11 C14 121.2(4) . .
C10 C11 C14 121.7(4) . .
C11 C12 C13 122.2(4) . .
C12 C13 C8 120.1(4) . .
C12 C13 C18 122.3(4) . .
C8 C13 C18 117.6(4) . .
C17 C14 C16 110.3(7) . .
C17 C14 C15 107.7(7) . .
C16 C14 C15 105.9(6) . .
C17 C14 C11 110.4(5) . .
C16 C14 C11 112.8(5) . .
C15 C14 C11 109.6(4) . .
C19 C18 C13 171.0(5) . .
C18 C19 C20 173.8(5) . .
C21 C20 C19 171.1(5) . .
C20 C21 C22 170.9(5) . .
C23 C22 C27 120.0(4) . .
C23 C22 C21 122.4(4) . .
C27 C22 C21 117.6(4) . .
C24 C23 C22 121.5(4) . .
C25 C24 C23 117.5(4) . .
C25 C24 C28 122.0(4) . .
C23 C24 C28 120.4(4) . .
C26 C25 C24 122.4(4) . .
C25 C26 C27 120.7(4) . .
C26 C27 C22 117.8(4) . .
C26 C27 C32 120.5(4) . .
C22 C27 C32 121.7(4) . .
C31A C28 C30B 56.3 . .
C31A C28 C30A 109.5 . .
C30B C28 C30A 141.1 . .
C31A C28 C29A 109.5 . .
C30B C28 C29A 56.3 . .
C30A C28 C29A 109.5 . .
C31A C28 C29B 56.2 . .
C30B C28 C29B 109.5 . .
C30A C28 C29B 56.2 . .
C29A C28 C29B 141.1 . .
C31A C28 C31B 141.1 . .
C30B C28 C31B 109.5 . .
C30A C28 C31B 56.2 . .
C29A C28 C31B 56.3 . .
C29B C28 C31B 109.5 . .
C31A C28 C24 110.2(3) . .
C30B C28 C24 110.0(3) . .
C30A C28 C24 108.9(3) . .
C29A C28 C24 109.3(2) . .
C29B C28 C24 109.7(2) . .
C31B C28 C24 108.7(3) . .
C33 C32 C27 177.9(5) . .
C32 C33 C1 173.3(5) . .
C35 C34 C38 108.0 . .
C35 C34 Fe1 70.43(14) . .
C38 C34 Fe1 69.17(14) . .
C34 C35 C36 108.0 . .
C34 C35 Fe1 69.13(14) . .
C36 C35 Fe1 69.81(14) . .
C35 C36 C37 108.0 . .
C35 C36 Fe1 69.91(14) . .
C37 C36 Fe1 69.08(14) . .
C38 C37 C36 108.0 . .
C38 C37 Fe1 69.24(14) . .
C36 C37 Fe1 70.44(14) . .
C37 C38 C34 108.0 . .
C37 C38 Fe1 69.99(14) . .
C34 C38 Fe1 70.08(14) . .
C84 Fe2 C85 40.47(9) . .
C84 Fe2 C88 40.44(9) . .
C85 Fe2 C88 67.87(14) . .
C84 Fe2 C86 67.77(14) . .
C85 Fe2 C86 40.23(9) . .
C88 Fe2 C86 67.58(14) . .
C84 Fe2 C53 163.4(2) . .
C85 Fe2 C53 125.7(2) . .
C88 Fe2 C53 154.2(2) . .
C86 Fe2 C53 107.38(17) . .
C84 Fe2 C54 154.7(2) . .
C85 Fe2 C54 163.0(2) . .
C88 Fe2 C54 119.8(2) . .
C86 Fe2 C54 125.73(19) . .
C53 Fe2 C54 41.08(18) . .
C84 Fe2 C87 67.74(14) . .
C85 Fe2 C87 67.60(13) . .
C88 Fe2 C87 40.19(9) . .
C86 Fe2 C87 40.07(9) . .
C53 Fe2 C87 119.58(19) . .
C54 Fe2 C87 107.61(18) . .
C84 Fe2 C52 127.3(2) . .
C85 Fe2 C52 108.05(19) . .
C88 Fe2 C52 165.2(2) . .
C86 Fe2 C52 119.21(19) . .
C53 Fe2 C52 39.75(17) . .
C54 Fe2 C52 68.34(19) . .
C87 Fe2 C52 153.0(2) . .
C84 Fe2 C55 120.39(18) . .
C85 Fe2 C55 154.99(19) . .
C88 Fe2 C55 108.28(17) . .
C86 Fe2 C55 163.3(2) . .
C53 Fe2 C55 68.86(17) . .
C54 Fe2 C55 40.91(16) . .
C87 Fe2 C55 126.45(19) . .
C52 Fe2 C55 69.01(18) . .
C84 Fe2 C51 108.65(17) . .
C85 Fe2 C51 120.08(19) . .
C88 Fe2 C51 127.51(19) . .
C86 Fe2 C51 154.0(2) . .
C53 Fe2 C51 68.26(17) . .
C54 Fe2 C51 68.88(18) . .
C87 Fe2 C51 164.7(2) . .
C52 Fe2 C51 41.00(16) . .
C55 Fe2 C51 41.29(17) . .
C52 C51 C83 123.4(4) . .
C52 C51 C55 107.3(4) . .
C83 C51 C55 129.3(4) . .
C52 C51 Fe2 69.3(2) . .
C83 C51 Fe2 127.0(3) . .
C55 C51 Fe2 69.2(2) . .
C53 C52 C51 108.8(4) . .
C53 C52 Fe2 70.0(3) . .
C51 C52 Fe2 69.7(2) . .
C52 C53 C54 108.9(4) . .
C52 C53 Fe2 70.2(3) . .
C54 C53 Fe2 69.5(2) . .
C55 C54 C53 107.7(4) . .
C55 C54 Fe2 69.6(2) . .
C53 C54 Fe2 69.4(3) . .
C56 C55 C54 123.2(4) . .
C56 C55 C51 129.4(4) . .
C54 C55 C51 107.4(4) . .
C56 C55 Fe2 126.2(3) . .
C54 C55 Fe2 69.5(2) . .
C51 C55 Fe2 69.5(2) . .
C57 C56 C55 172.6(5) . .
C56 C57 C58 177.7(5) . .
C59 C58 C63 118.5(4) . .
C59 C58 C57 121.2(4) . .
C63 C58 C57 120.3(4) . .
C58 C59 C60 120.3(4) . .
C59 C60 C61 122.3(4) . .
C62 C61 C60 116.5(4) . .
C62 C61 C64 123.9(4) . .
C60 C61 C64 119.5(4) . .
C61 C62 C63 122.8(4) . .
C62 C63 C58 119.6(4) . .
C62 C63 C68 122.2(4) . .
C58 C63 C68 118.3(4) . .
C65 C64 C66 108.3(5) . .
C65 C64 C67 110.2(5) . .
C66 C64 C67 108.7(5) . .
C65 C64 C61 109.3(4) . .
C66 C64 C61 111.2(4) . .
C67 C64 C61 109.3(4) . .
C69 C68 C63 169.5(5) . .
C68 C69 C70 171.8(5) . .
C71 C70 C69 172.8(5) . .
C70 C71 C72 173.3(5) . .
C73 C72 C71 121.7(4) . .
C73 C72 C77 120.1(4) . .
C71 C72 C77 118.3(4) . .
C72 C73 C74 123.4(4) . .
C73 C74 C75 115.6(4) . .
C73 C74 C78 120.5(4) . .
C75 C74 C78 123.8(4) . .
C76 C75 C74 121.8(4) . .
C75 C76 C77 122.4(4) . .
C76 C77 C72 116.7(4) . .
C76 C77 C82 122.3(4) . .
C72 C77 C82 121.0(4) . .
C80 C78 C79 109.8(6) . .
C80 C78 C74 112.7(4) . .
C79 C78 C74 110.7(5) . .
C80 C78 C81 108.9(6) . .
C79 C78 C81 105.6(6) . .
C74 C78 C81 108.9(5) . .
C83 C82 C77 177.3(5) . .
C82 C83 C51 173.7(5) . .
C88 C84 C85 108.0 . .
C88 C84 Fe2 70.17(15) . .
C85 C84 Fe2 70.06(15) . .
C86 C85 C84 108.0 . .
C86 C85 Fe2 70.46(15) . .
C84 C85 Fe2 69.46(15) . .
C85 C86 C87 108.0 . .
C85 C86 Fe2 69.31(15) . .
C87 C86 Fe2 70.03(15) . .
C88 C87 C86 108.0 . .
C88 C87 Fe2 69.36(15) . .
C86 C87 Fe2 69.90(15) . .
C87 C88 C84 108.0 . .
C87 C88 Fe2 70.45(15) . .
C84 C88 Fe2 69.38(15) . .
C103 O100 C100 101.3(5) . .
C101 C100 O100 94.0(7) . .
C100 C101 C102 108.914(4) . .
C101 C102 C103 107.308(5) . .
C102 C103 O100 93.5(7) . .
C110 O110 C113 89.9(19) . .
C111 C110 O110 87.5(18) . .
C112 C111 C110 106.2(17) . .
C111 C112 C113 102.7(15) . .
C112 C113 O110 93.5(17) . .
C121 O120 C120 138.454(3) 2_666 .
O120 C120 C121 128.813(5) . .
O120 C121 C120 92.077(4) 2_666 .
C131 O130 C130 138.204(5) 2_677 .
C131 O130 C130 54.980(4) 2_677 2_677
C130 O130 C130 93.558(7) . 2_677
C131 C130 O130 123.268(2) . .
C131 C130 O130 43.233(5) . 2_677
O130 C130 O130 86.442(7) . 2_677
O130 C131 C130 81.787(4) 2_677 .

loop_
_geom_bond_atom_site_label_1
_geom_bond_atom_site_label_2
_geom_bond_distance
_geom_bond_site_symmetry_2
Fe1 C38 2.015(4) .
Fe1 C37 2.025(4) .
Fe1 C4 2.026(4) .
Fe1 C34 2.027(4) .
Fe1 C5 2.031(4) .
Fe1 C2 2.033(5) .
Fe1 C36 2.043(4) .
Fe1 C35 2.044(4) .
Fe1 C1 2.049(4) .
Fe1 C3 2.049(5) .
C1 C33 1.420(6) .
C1 C2 1.424(5) .
C1 C5 1.445(5) .
C2 C3 1.407(6) .
C3 C4 1.407(6) .
C4 C5 1.436(5) .
C5 C6 1.426(5) .
C6 C7 1.191(5) .
C7 C8 1.442(6) .
C8 C13 1.392(6) .
C8 C9 1.396(6) .
C9 C10 1.370(6) .
C10 C11 1.385(6) .
C11 C12 1.383(6) .
C11 C14 1.535(6) .
C12 C13 1.387(6) .
C13 C18 1.431(6) .
C14 C17 1.464(9) .
C14 C16 1.489(9) .
C14 C15 1.529(8) .
C18 C19 1.184(6) .
C19 C20 1.376(7) .
C20 C21 1.208(6) .
C21 C22 1.410(6) .
C22 C23 1.397(6) .
C22 C27 1.404(6) .
C23 C24 1.390(6) .
C24 C25 1.377(6) .
C24 C28 1.531(5) .
C25 C26 1.372(6) .
C26 C27 1.400(6) .
C27 C32 1.426(6) .
C28 C31A 1.5219 .
C28 C30B 1.5219 .
C28 C30A 1.5220 .
C28 C29A 1.5220 .
C28 C29B 1.5220 .
C28 C31B 1.5221 .
C32 C33 1.184(5) .
C34 C35 1.407(3) .
C34 C38 1.408(3) .
C35 C36 1.407(3) .
C36 C37 1.407(3) .
C37 C38 1.407(3) .
Fe2 C84 2.019(4) .
Fe2 C85 2.027(4) .
Fe2 C88 2.029(4) .
Fe2 C86 2.042(4) .
Fe2 C53 2.042(4) .
Fe2 C54 2.043(4) .
Fe2 C87 2.043(4) .
Fe2 C52 2.044(5) .
Fe2 C55 2.045(4) .
Fe2 C51 2.049(4) .
C51 C52 1.433(6) .
C51 C83 1.437(6) .
C51 C55 1.443(6) .
C52 C53 1.389(6) .
C53 C54 1.433(6) .
C54 C55 1.429(5) .
C55 C56 1.425(6) .
C56 C57 1.194(6) .
C57 C58 1.448(6) .
C58 C59 1.378(6) .
C58 C63 1.412(6) .
C59 C60 1.378(6) .
C60 C61 1.410(6) .
C61 C62 1.361(6) .
C61 C64 1.528(6) .
C62 C63 1.391(6) .
C63 C68 1.432(6) .
C64 C65 1.517(7) .
C64 C66 1.520(7) .
C64 C67 1.528(7) .
C68 C69 1.204(6) .
C69 C70 1.355(7) .
C70 C71 1.196(6) .
C71 C72 1.408(6) .
C72 C73 1.379(6) .
C72 C77 1.409(6) .
C73 C74 1.392(6) .
C74 C75 1.396(6) .
C74 C78 1.522(6) .
C75 C76 1.374(6) .
C76 C77 1.385(6) .
C77 C82 1.419(6) .
C78 C80 1.480(8) .
C78 C79 1.513(8) .
C78 C81 1.538(9) .
C82 C83 1.194(6) .
C84 C88 1.399(3) .
C84 C85 1.399(3) .
C85 C86 1.399(3) .
C86 C87 1.399(3) .
C87 C88 1.399(3) .
O100 C103 1.441(7) .
O100 C100 1.449(7) .
C100 C101 1.36914(13) .
C101 C102 1.37973(13) .
C102 C103 1.3820 .
O110 C110 1.453(17) .
O110 C113 1.457(16) .
C110 C111 1.373(17) .
C111 C112 1.359(18) .
C112 C113 1.368(16) .
O120 C121 1.21861(10) 2_666
O120 C120 1.49292(10) .
C120 C121 1.50384(11) .
C121 O120 1.2186 2_666
O130 C131 1.24663(13) 2_677
O130 C130 1.49985(11) .
O130 C130 1.80132(13) 2_677
C130 C131 1.49048(16) .
C130 O130 1.80132(13) 2_677
C131 O130 1.24663(12) 2_677
